data_7246859
loop_
_publ_author_name
'Arias-G\'omez, Andres'
'Mac\'ias, Mario A.'
'Portilla, Jaime'

_publ_section_title
;
 Synthesis of structural analogues of Reversan by ester aminolysis: an
 access to pyrazolo[1,5-a]pyrimidines from chalcones
;
_journal_issue 24
_journal_name_full 'RSC Advances'
_journal_page_first 16377
_journal_page_last 16386
_journal_paper_doi 10.1039/D3RA02553E
_journal_volume 13
_journal_year 2023
_chemical_formula_sum 'C22 H20 N4 O'
_chemical_formula_weight 356.42
_space_group_crystal_system tetragonal
_space_group_IT_number 88
_space_group_name_Hall '-I 4ad'
_space_group_name_H-M_alt 'I 41/a :2'
_atom_sites_solution_hydrogens mixed
_atom_sites_solution_primary iterative
_atom_sites_solution_secondary difmap
_audit_creation_method SHELXL-2018/3
_audit_update_record
;
2023-03-16 deposited with the CCDC.	2023-05-17 downloaded from the CCDC.
;
_cell_angle_alpha 90
_cell_angle_beta 90
_cell_angle_gamma 90
_cell_formula_units_Z 16
_cell_length_a 22.9964(10)
_cell_length_b 22.9964(10)
_cell_length_c 14.1407(17)
_cell_measurement_reflns_used 5434
_cell_measurement_temperature 298(2)
_cell_measurement_theta_max 75.8430
_cell_measurement_theta_min 5.2110
_cell_volume 7478.1(10)
_computing_cell_refinement
;
CrysAlisPro, Agilent Technologies,
Version 1.171.37.35 (release 13-08-2014 CrysAlis171 .NET)
(compiled Aug 13 2014,18:06:01)
;
_computing_data_collection
;
CrysAlisPro, Agilent Technologies,
Version 1.171.37.35 (release 13-08-2014 CrysAlis171 .NET)
(compiled Aug 13 2014,18:06:01)
;
_computing_data_reduction
;
CrysAlisPro, Agilent Technologies,
Version 1.171.37.35 (release 13-08-2014 CrysAlis171 .NET)
(compiled Aug 13 2014,18:06:01)
;
_computing_molecular_graphics 'Mercury (Macrae et al., 2008)'
_computing_publication_material 'SHELXL-2014 (Sheldrick, 2015)'
_computing_structure_refinement 'SHELXL-2016/6 (Sheldrick, 2016)'
_computing_structure_solution 'Superflip (Palatinus & Chapuis, 2007)'
_diffrn_ambient_temperature 298(2)
_diffrn_detector 'CCD plate'
_diffrn_detector_area_resol_mean 10.6144
_diffrn_detector_type Atlas
_diffrn_measured_fraction_theta_full 0.991
_diffrn_measured_fraction_theta_max 0.978
_diffrn_measurement_device 'four-circle diffractometer'
_diffrn_measurement_device_type 'SuperNova, Dual, Cu at zero, Atlas'
_diffrn_measurement_method '\w scans'
_diffrn_radiation_type CuK\a
_diffrn_radiation_wavelength 1.54184
_diffrn_reflns_av_R_equivalents 0.0307
_diffrn_reflns_av_unetI/netI 0.0255
_diffrn_reflns_Laue_measured_fraction_full 0.991
_diffrn_reflns_Laue_measured_fraction_max 0.978
_diffrn_reflns_limit_h_max 28
_diffrn_reflns_limit_h_min -27
_diffrn_reflns_limit_k_max 19
_diffrn_reflns_limit_k_min -28
_diffrn_reflns_limit_l_max 17
_diffrn_reflns_limit_l_min -14
_diffrn_reflns_number 12683
_diffrn_reflns_point_group_measured_fraction_full 0.991
_diffrn_reflns_point_group_measured_fraction_max 0.978
_diffrn_reflns_theta_full 67.684
_diffrn_reflns_theta_max 76.205
_diffrn_reflns_theta_min 3.669
_diffrn_source 'SuperNova (Cu) micro-focus sealed X-ray Source'
_exptl_absorpt_coefficient_mu 0.639
_exptl_absorpt_correction_T_max 1.00000
_exptl_absorpt_correction_T_min 0.73521
_exptl_absorpt_correction_type multi-scan
_exptl_absorpt_process_details
;
CrysAlisPro 1.171.41.119a (Rigaku Oxford Diffraction, 2021)
Empirical absorption correction using spherical harmonics,
implemented in SCALE3 ABSPACK scaling algorithm.
;
_exptl_crystal_density_diffrn 1.266
_exptl_crystal_description parallelepiped
_exptl_crystal_F_000 3008
_exptl_crystal_size_max 0.200
_exptl_crystal_size_mid 0.180
_exptl_crystal_size_min 0.150
_refine_diff_density_max 0.260
_refine_diff_density_min -0.474
_refine_diff_density_rms 0.040
_refine_ls_extinction_method none
_refine_ls_goodness_of_fit_ref 1.041
_refine_ls_hydrogen_treatment mixed
_refine_ls_matrix_type full
_refine_ls_number_parameters 249
_refine_ls_number_reflns 3831
_refine_ls_number_restraints 15
_refine_ls_restrained_S_all 1.059
_refine_ls_R_factor_all 0.0562
_refine_ls_R_factor_gt 0.0506
_refine_ls_shift/su_max 0.000
_refine_ls_shift/su_mean 0.000
_refine_ls_structure_factor_coef Fsqd
_refine_ls_weighting_details 'w=1/[\s^2^(Fo^2^)+(0.0771P)^2^+3.2986P] where P=(Fo^2^+2Fc^2^)/3'
_refine_ls_weighting_scheme calc
_refine_ls_wR_factor_gt 0.1371
_refine_ls_wR_factor_ref 0.1453
_reflns_Friedel_coverage 0.000
_reflns_number_gt 3350
_reflns_number_total 3831
_reflns_threshold_expression 'I > 2\s(I)'
_cod_data_source_file d3ra02553e2.cif
_cod_data_source_block 5a
_cod_original_cell_volume 7478.1(11)
_cod_original_sg_symbol_H-M 'I 41/a'
_cod_database_code 7246859
_shelx_shelxl_version_number 2018/3
_shelx_space_group_comment
;
The symmetry employed for this shelxl refinement is uniquely defined
by the following loop, which should always be used as a source of
symmetry information in preference to the above space-group names.
They are only intended as comments.
;
_shelx_estimated_absorpt_t_min 0.883
_shelx_estimated_absorpt_t_max 0.910

loop_
_space_group_symop_operation_xyz
'x, y, z'
'y+3/4, -x+3/4, z+3/4'
'-x+1/2, -y, z+1/2'
'-y+3/4, x+1/4, z+1/4'
'x+1/2, y+1/2, z+1/2'
'y+5/4, -x+5/4, z+5/4'
'-x+1, -y+1/2, z+1'
'-y+5/4, x+3/4, z+3/4'
'-x, -y, -z'
'-y-3/4, x-3/4, -z-3/4'
'x-1/2, y, -z-1/2'
'y-3/4, -x-1/4, -z-1/4'
'-x+1/2, -y+1/2, -z+1/2'
'-y-1/4, x-1/4, -z-1/4'
'x, y+1/2, -z'
'y-1/4, -x+1/4, -z+1/4'

loop_
_atom_site_label
_atom_site_type_symbol
_atom_site_fract_x
_atom_site_fract_y
_atom_site_fract_z
_atom_site_U_iso_or_equiv
_atom_site_adp_type
_atom_site_occupancy
_atom_site_site_symmetry_order
_atom_site_calc_flag
_atom_site_refinement_flags_posn
_atom_site_refinement_flags_adp
_atom_site_refinement_flags_occupancy
_atom_site_disorder_assembly
_atom_site_disorder_group
O1 O 0.39476(5) 0.52195(5) 0.32321(10) 0.0615(3) Uani 1 1 d . . . . .
H1 H 0.5194(10) 0.5571(9) 0.2958(16) 0.074 Uiso 1 1 d . U . . .
C2 C 0.44802(6) 0.52164(6) 0.32973(11) 0.0452(3) Uani 1 1 d . . . . .
N3 N 0.48180(6) 0.56201(6) 0.28939(11) 0.0566(4) Uani 1 1 d . . . . .
C4 C 0.46019(8) 0.60889(8) 0.23061(13) 0.0589(4) Uani 1 1 d . . . . .
H4 H 0.419453 0.615527 0.247844 0.071 Uiso 1 1 calc R U . . .
C5 C 0.49296(13) 0.66370(10) 0.2514(2) 0.0959(8) Uani 1 1 d . . . . .
H5A H 0.476390 0.695234 0.216042 0.144 Uiso 1 1 calc R U . . .
H5B H 0.532986 0.658840 0.233825 0.144 Uiso 1 1 calc R U . . .
H5C H 0.490520 0.672162 0.317800 0.144 Uiso 1 1 calc R U . . .
C6 C 0.46154(17) 0.59159(13) 0.12877(18) 0.1132(10) Uani 1 1 d . . . . .
H6A H 0.442751 0.620964 0.091434 0.170 Uiso 1 1 calc R U . . .
H6B H 0.441557 0.555258 0.120909 0.170 Uiso 1 1 calc R U . . .
H6C H 0.501170 0.587439 0.108536 0.170 Uiso 1 1 calc R U . . .
C7 C 0.47907(6) 0.47633(6) 0.38258(11) 0.0437(3) Uani 1 1 d . . . . .
C8 C 0.53886(6) 0.46867(6) 0.39352(10) 0.0417(3) Uani 1 1 d . . . . .
N9 N 0.54536(5) 0.41771(5) 0.44522(8) 0.0419(3) Uani 1 1 d . . . . .
N10 N 0.49314(5) 0.39353(6) 0.46946(9) 0.0474(3) Uani 1 1 d . . . . .
C11 C 0.45461(6) 0.42943(7) 0.43107(11) 0.0472(3) Uani 1 1 d . . . . .
H11 H 0.414679 0.423823 0.436042 0.057 Uiso 1 1 calc R U . . .
C12 C 0.59953(6) 0.39701(6) 0.46784(10) 0.0425(3) Uani 1 1 d . . . . .
C13 C 0.64556(6) 0.43030(6) 0.44022(11) 0.0452(3) Uani 1 1 d . . . . .
H13 H 0.683168 0.418016 0.453823 0.054 Uiso 1 1 calc R U . . .
C14 C 0.63697(6) 0.48334(6) 0.39110(11) 0.0436(3) Uani 1 1 d . . . . .
N15 N 0.58436(5) 0.50165(5) 0.36691(9) 0.0446(3) Uani 1 1 d . . . . .
C16 C 0.68712(6) 0.52121(7) 0.36821(12) 0.0477(3) Uani 1 1 d . . . . .
C17 C 0.67949(8) 0.58064(8) 0.3612(2) 0.0869(6) Uani 1 1 d . U . . .
H17 H 0.642516 0.596454 0.368136 0.104 Uiso 1 1 calc R U . . .
C18 C 0.72630(9) 0.61682(9) 0.3438(2) 0.0904(5) Uani 1 1 d . U . . .
H18 H 0.720659 0.656774 0.339314 0.108 Uiso 1 1 calc R U . . .
C19 C 0.78115(9) 0.59395(9) 0.3332(2) 0.0879(6) Uani 1 1 d . U . . .
H19 H 0.812566 0.618325 0.321195 0.106 Uiso 1 1 calc R U . . .
C20 C 0.78931(7) 0.53542(8) 0.34046(14) 0.0603(4) Uani 1 1 d . . . . .
H20 H 0.826396 0.519919 0.333270 0.072 Uiso 1 1 calc R U . . .
C21 C 0.74281(7) 0.49891(7) 0.35841(12) 0.0514(4) Uani 1 1 d . . . . .
H21 H 0.748945 0.459079 0.363949 0.062 Uiso 1 1 calc R U . . .
C22 C 0.60587(6) 0.34120(6) 0.51848(11) 0.0445(3) Uani 1 1 d . . . . .
C23 C 0.57388(7) 0.29226(7) 0.49324(13) 0.0533(4) Uani 1 1 d . . . . .
H23 H 0.545922 0.294801 0.445895 0.064 Uiso 1 1 calc R U . . .
C24 C 0.58361(8) 0.23985(7) 0.53847(16) 0.0662(5) Uani 1 1 d . . . . .
H24 H 0.562612 0.207001 0.520991 0.079 Uiso 1 1 calc R U . . .
C25 C 0.62435(9) 0.23642(8) 0.60926(18) 0.0751(6) Uani 1 1 d . . . . .
H25 H 0.630122 0.201347 0.640623 0.090 Uiso 1 1 calc R U . . .
C26 C 0.65677(9) 0.28442(9) 0.63431(16) 0.0717(5) Uani 1 1 d . . . . .
H26 H 0.684764 0.281461 0.681532 0.086 Uiso 1 1 calc R U . . .
C27 C 0.64764(7) 0.33698(7) 0.58916(13) 0.0558(4) Uani 1 1 d . . . . .
H27 H 0.669419 0.369432 0.606071 0.067 Uiso 1 1 calc R U . . .

loop_
_atom_site_aniso_label
_atom_site_aniso_U_11
_atom_site_aniso_U_22
_atom_site_aniso_U_33
_atom_site_aniso_U_23
_atom_site_aniso_U_13
_atom_site_aniso_U_12
O1 0.0389(5) 0.0597(7) 0.0860(9) 0.0131(6) -0.0052(5) -0.0005(5)
C2 0.0402(7) 0.0469(7) 0.0486(8) -0.0006(6) -0.0021(6) -0.0003(6)
N3 0.0406(6) 0.0610(8) 0.0682(9) 0.0194(7) -0.0060(6) -0.0028(6)
C4 0.0549(9) 0.0577(9) 0.0643(10) 0.0155(8) -0.0020(8) 0.0031(7)
C5 0.1115(19) 0.0664(13) 0.1097(19) 0.0170(13) -0.0078(16) -0.0186(13)
C6 0.173(3) 0.103(2) 0.0636(14) 0.0129(13) -0.0176(17) 0.022(2)
C7 0.0398(7) 0.0451(7) 0.0461(7) 0.0011(6) -0.0012(6) -0.0018(5)
C8 0.0426(7) 0.0410(7) 0.0414(7) 0.0024(5) 0.0007(5) -0.0004(5)
N9 0.0406(6) 0.0411(6) 0.0441(6) 0.0028(5) 0.0007(5) -0.0026(4)
N10 0.0432(6) 0.0464(6) 0.0527(7) 0.0044(5) 0.0021(5) -0.0065(5)
C11 0.0409(7) 0.0496(8) 0.0512(8) 0.0019(6) -0.0004(6) -0.0044(6)
C12 0.0440(7) 0.0395(7) 0.0439(7) 0.0011(5) -0.0012(6) 0.0004(5)
C13 0.0405(7) 0.0432(7) 0.0519(8) 0.0032(6) -0.0014(6) 0.0015(5)
C14 0.0414(7) 0.0419(7) 0.0473(7) 0.0024(6) 0.0021(6) 0.0012(5)
N15 0.0400(6) 0.0442(6) 0.0495(7) 0.0066(5) 0.0009(5) -0.0009(5)
C16 0.0406(7) 0.0460(7) 0.0564(8) 0.0080(6) 0.0029(6) 0.0000(6)
C17 0.0463(7) 0.0499(8) 0.1646(16) 0.0273(9) 0.0133(9) 0.0024(6)
C18 0.0521(7) 0.0529(7) 0.1662(16) 0.0261(9) 0.0141(8) -0.0019(6)
C19 0.0488(7) 0.0552(8) 0.1598(16) 0.0234(9) 0.0155(9) -0.0062(6)
C20 0.0420(8) 0.0609(9) 0.0780(12) 0.0028(8) 0.0091(8) 0.0005(7)
C21 0.0457(8) 0.0474(8) 0.0612(9) 0.0017(7) 0.0066(7) 0.0015(6)
C22 0.0442(7) 0.0414(7) 0.0481(8) 0.0050(6) 0.0027(6) 0.0007(5)
C23 0.0540(8) 0.0446(8) 0.0612(9) 0.0018(7) -0.0010(7) -0.0022(6)
C24 0.0644(10) 0.0427(8) 0.0915(13) 0.0079(8) 0.0008(10) -0.0038(7)
C25 0.0689(11) 0.0512(9) 0.1052(16) 0.0295(10) -0.0037(11) 0.0044(8)
C26 0.0639(11) 0.0676(11) 0.0836(13) 0.0277(10) -0.0154(10) 0.0004(8)
C27 0.0522(8) 0.0518(8) 0.0634(10) 0.0115(7) -0.0067(7) -0.0041(7)

loop_
_atom_type_symbol
_atom_type_description
_atom_type_scat_dispersion_real
_atom_type_scat_dispersion_imag
_atom_type_scat_source
C C 0.0181 0.0091 'International Tables Vol C Tables 4.2.6.8 and 6.1.1.4'
N N 0.0311 0.0180 'International Tables Vol C Tables 4.2.6.8 and 6.1.1.4'
O O 0.0492 0.0322 'International Tables Vol C Tables 4.2.6.8 and 6.1.1.4'
H H 0.0000 0.0000 'International Tables Vol C Tables 4.2.6.8 and 6.1.1.4'

loop_
_geom_angle_atom_site_label_1
_geom_angle_atom_site_label_2
_geom_angle_atom_site_label_3
_geom_angle
_geom_angle_site_symmetry_1
_geom_angle_site_symmetry_3
_geom_angle_publ_flag
O1 C2 N3 122.88(14) . . ?
O1 C2 C7 121.84(14) . . ?
N3 C2 C7 115.29(13) . . ?
C2 N3 C4 124.17(14) . . ?
N3 C4 C6 110.34(18) . . ?
N3 C4 C5 109.92(17) . . ?
C6 C4 C5 113.8(2) . . ?
C8 C7 C11 104.19(12) . . ?
C8 C7 C2 128.73(13) . . ?
C11 C7 C2 127.04(13) . . ?
N15 C8 N9 122.59(13) . . ?
N15 C8 C7 131.63(13) . . ?
N9 C8 C7 105.72(12) . . ?
N10 N9 C12 126.75(12) . . ?
N10 N9 C8 112.36(11) . . ?
C12 N9 C8 120.88(12) . . ?
C11 N10 N9 103.34(12) . . ?
N10 C11 C7 114.36(13) . . ?
C13 C12 N9 116.33(13) . . ?
C13 C12 C22 123.37(13) . . ?
N9 C12 C22 120.29(12) . . ?
C12 C13 C14 121.02(13) . . ?
N15 C14 C13 121.79(13) . . ?
N15 C14 C16 117.87(13) . . ?
C13 C14 C16 120.31(13) . . ?
C14 N15 C8 117.28(12) . . ?
C17 C16 C21 118.42(15) . . ?
C17 C16 C14 119.91(14) . . ?
C21 C16 C14 121.58(14) . . ?
C16 C17 C18 120.62(18) . . ?
C19 C18 C17 120.23(19) . . ?
C20 C19 C18 119.72(17) . . ?
C19 C20 C21 120.47(16) . . ?
C20 C21 C16 120.53(15) . . ?
C27 C22 C23 119.57(14) . . ?
C27 C22 C12 118.54(13) . . ?
C23 C22 C12 121.76(14) . . ?
C24 C23 C22 120.06(16) . . ?
C25 C24 C23 119.84(17) . . ?
C24 C25 C26 120.69(17) . . ?
C25 C26 C27 119.95(18) . . ?
C26 C27 C22 119.87(16) . . ?

loop_
_geom_bond_atom_site_label_1
_geom_bond_atom_site_label_2
_geom_bond_distance
_geom_bond_site_symmetry_2
_geom_bond_publ_flag
O1 C2 1.2283(18) . ?
C2 N3 1.338(2) . ?
C2 C7 1.468(2) . ?
N3 C4 1.449(2) . ?
C4 C6 1.494(3) . ?
C4 C5 1.498(3) . ?
C7 C8 1.3947(19) . ?
C7 C11 1.396(2) . ?
C8 N15 1.3460(18) . ?
C8 N9 1.3893(18) . ?
N9 N10 1.3671(16) . ?
N9 C12 1.3714(18) . ?
N10 C11 1.327(2) . ?
C12 C13 1.363(2) . ?
C12 C22 1.4769(19) . ?
C13 C14 1.417(2) . ?
C14 N15 1.3260(18) . ?
C14 C16 1.481(2) . ?
C16 C17 1.382(2) . ?
C16 C21 1.386(2) . ?
C17 C18 1.382(3) . ?
C18 C19 1.375(3) . ?
C19 C20 1.363(3) . ?
C20 C21 1.383(2) . ?
C22 C27 1.390(2) . ?
C22 C23 1.391(2) . ?
C23 C24 1.383(2) . ?
C24 C25 1.373(3) . ?
C25 C26 1.378(3) . ?
C26 C27 1.383(2) . ?

loop_
_geom_torsion_atom_site_label_1
_geom_torsion_atom_site_label_2
_geom_torsion_atom_site_label_3
_geom_torsion_atom_site_label_4
_geom_torsion
_geom_torsion_site_symmetry_1
_geom_torsion_site_symmetry_2
_geom_torsion_site_symmetry_3
_geom_torsion_site_symmetry_4
_geom_torsion_publ_flag
O1 C2 N3 C4 -2.7(3) . . . . ?
C7 C2 N3 C4 177.05(16) . . . . ?
C2 N3 C4 C6 -93.2(3) . . . . ?
C2 N3 C4 C5 140.6(2) . . . . ?
O1 C2 C7 C8 177.33(16) . . . . ?
N3 C2 C7 C8 -2.5(2) . . . . ?
O1 C2 C7 C11 -0.2(3) . . . . ?
N3 C2 C7 C11 179.99(16) . . . . ?
C11 C7 C8 N15 -175.85(16) . . . . ?
C2 C7 C8 N15 6.2(3) . . . . ?
C11 C7 C8 N9 1.29(16) . . . . ?
C2 C7 C8 N9 -176.68(14) . . . . ?
N15 C8 N9 N10 176.00(13) . . . . ?
C7 C8 N9 N10 -1.46(17) . . . . ?
N15 C8 N9 C12 -3.2(2) . . . . ?
C7 C8 N9 C12 179.32(13) . . . . ?
C12 N9 N10 C11 -179.89(14) . . . . ?
C8 N9 N10 C11 0.95(16) . . . . ?
N9 N10 C11 C7 -0.06(18) . . . . ?
C8 C7 C11 N10 -0.81(18) . . . . ?
C2 C7 C11 N10 177.22(15) . . . . ?
N10 N9 C12 C13 -176.52(14) . . . . ?
C8 N9 C12 C13 2.6(2) . . . . ?
N10 N9 C12 C22 4.1(2) . . . . ?
C8 N9 C12 C22 -176.78(13) . . . . ?
N9 C12 C13 C14 0.2(2) . . . . ?
C22 C12 C13 C14 179.49(14) . . . . ?
C12 C13 C14 N15 -2.6(2) . . . . ?
C12 C13 C14 C16 175.21(14) . . . . ?
C13 C14 N15 C8 2.0(2) . . . . ?
C16 C14 N15 C8 -175.80(13) . . . . ?
N9 C8 N15 C14 0.8(2) . . . . ?
C7 C8 N15 C14 177.51(16) . . . . ?
N15 C14 C16 C17 27.2(3) . . . . ?
C13 C14 C16 C17 -150.7(2) . . . . ?
N15 C14 C16 C21 -156.32(16) . . . . ?
C13 C14 C16 C21 25.8(2) . . . . ?
C21 C16 C17 C18 0.6(4) . . . . ?
C14 C16 C17 C18 177.2(2) . . . . ?
C16 C17 C18 C19 0.1(5) . . . . ?
C17 C18 C19 C20 -0.4(5) . . . . ?
C18 C19 C20 C21 0.0(4) . . . . ?
C19 C20 C21 C16 0.8(3) . . . . ?
C17 C16 C21 C20 -1.0(3) . . . . ?
C14 C16 C21 C20 -177.60(16) . . . . ?
C13 C12 C22 C27 40.9(2) . . . . ?
N9 C12 C22 C27 -139.75(15) . . . . ?
C13 C12 C22 C23 -134.96(17) . . . . ?
N9 C12 C22 C23 44.4(2) . . . . ?
C27 C22 C23 C24 0.1(3) . . . . ?
C12 C22 C23 C24 176.00(16) . . . . ?
C22 C23 C24 C25 0.9(3) . . . . ?
C23 C24 C25 C26 -1.6(3) . . . . ?
C24 C25 C26 C27 1.2(4) . . . . ?
C25 C26 C27 C22 -0.1(3) . . . . ?
C23 C22 C27 C26 -0.5(3) . . . . ?
C12 C22 C27 C26 -176.51(17) . . . . ?
